data_8105985
loop_
_publ_author_name
'Jianlong, Wang'
'Yunzhang, Liu'
'Lizhen, Chen'
'Zhihua, Li'
'Wanghua, Hu'

_publ_section_title
;
 The crystal structure of the solid solution of 3,5-dinitropyrazole and
 4-chlorine-3,5-dinitropyrazole, C3H1.24Cl0.76N4O4
;
_journal_issue 6
_journal_name_full 'Zeitschrift f\"ur Kristallographie - New Crystal Structures'
_journal_page_first 1219
_journal_page_last 1220
_journal_paper_doi 10.1515/ncrs-2019-0345
_journal_volume 234
_journal_year 2019
_chemical_formula_moiety '0.76(C3 H Cl N4 O4), 0.24(C3 H2 N4 O4)'
_chemical_formula_sum 'C3 H1.24 Cl0.76 N4 O4'
_chemical_formula_weight 184.18
_space_group_crystal_system monoclinic
_space_group_IT_number 14
_space_group_name_Hall '-P 2ybc'
_space_group_name_H-M_alt 'P 1 21/c 1'
_atom_sites_solution_hydrogens mixed
_cell_angle_alpha 90
_cell_angle_beta 96.630(4)
_cell_angle_gamma 90
_cell_formula_units_Z 4
_cell_length_a 11.3953(11)
_cell_length_b 5.9373(4)
_cell_length_c 9.7498(9)
_cell_measurement_reflns_used 1331
_cell_measurement_temperature 173(2)
_cell_measurement_theta_max 25.23
_cell_measurement_theta_min 3.60
_cell_volume 655.23(10)
_computing_structure_refinement 'SHELXL-2014/7 (Sheldrick, 2014)'
_diffrn_ambient_temperature 173(2)
_diffrn_measured_fraction_theta_full 0.995
_diffrn_measured_fraction_theta_max 0.995
_diffrn_measurement_device_type 'PHOTON 100 CMOS detector'
_diffrn_measurement_method 'omega scan'
_diffrn_radiation_type MoK\a
_diffrn_radiation_wavelength 0.71073
_diffrn_reflns_av_R_equivalents 0.0393
_diffrn_reflns_av_unetI/netI 0.0358
_diffrn_reflns_Laue_measured_fraction_full 0.995
_diffrn_reflns_Laue_measured_fraction_max 0.995
_diffrn_reflns_limit_h_max 13
_diffrn_reflns_limit_h_min -13
_diffrn_reflns_limit_k_max 7
_diffrn_reflns_limit_k_min -6
_diffrn_reflns_limit_l_max 11
_diffrn_reflns_limit_l_min -11
_diffrn_reflns_number 3726
_diffrn_reflns_point_group_measured_fraction_full 0.995
_diffrn_reflns_point_group_measured_fraction_max 0.995
_diffrn_reflns_theta_full 25.242
_diffrn_reflns_theta_max 25.323
_diffrn_reflns_theta_min 3.600
_diffrn_source 'sealed tube'
_exptl_absorpt_coefficient_mu 0.462
_exptl_absorpt_correction_T_max 0.7452
_exptl_absorpt_correction_T_min 0.6562
_exptl_absorpt_correction_type multi-scan
_exptl_absorpt_process_details 'SADABS (Bruker, 2014)'
_exptl_crystal_density_diffrn 1.867
_exptl_crystal_description sheet
_exptl_crystal_F_000 368
_exptl_crystal_size_max 0.270
_exptl_crystal_size_mid 0.220
_exptl_crystal_size_min 0.060
_refine_diff_density_max 0.305
_refine_diff_density_min -0.314
_refine_diff_density_rms 0.067
_refine_ls_extinction_coef .
_refine_ls_extinction_method none
_refine_ls_goodness_of_fit_ref 1.054
_refine_ls_hydrogen_treatment mixed
_refine_ls_matrix_type full
_refine_ls_number_parameters 113
_refine_ls_number_reflns 1194
_refine_ls_number_restraints 0
_refine_ls_restrained_S_all 1.054
_refine_ls_R_factor_all 0.0632
_refine_ls_R_factor_gt 0.0446
_refine_ls_shift/su_max 0.000
_refine_ls_shift/su_mean 0.000
_refine_ls_structure_factor_coef Fsqd
_refine_ls_weighting_details 'w=1/[\s^2^(Fo^2^)+(0.0494P)^2^+0.5467P] where P=(Fo^2^+2Fc^2^)/3'
_refine_ls_weighting_scheme calc
_refine_ls_wR_factor_gt 0.0986
_refine_ls_wR_factor_ref 0.1068
_reflns_Friedel_coverage 0.000
_reflns_Friedel_fraction_full .
_reflns_Friedel_fraction_max .
_reflns_number_gt 936
_reflns_number_total 1194
_reflns_threshold_expression 'I > 2\s(I)'
_cod_data_source_file suppl_ncrs-2019-0345_suppl.cif
_cod_data_source_block 1
_cod_original_sg_symbol_H-M 'P 21/c'
_cod_database_code 8105985
_shelx_space_group_comment
;
The symmetry employed for this shelxl refinement is uniquely defined
by the following loop, which should always be used as a source of
symmetry information in preference to the above space-group names.
They are only intended as comments.
;
_shelx_estimated_absorpt_t_min 0.885
_shelx_estimated_absorpt_t_max 0.973

loop_
_space_group_symop_operation_xyz
'x, y, z'
'-x, y+1/2, -z+1/2'
'-x, -y, -z'
'x, -y-1/2, z-1/2'

loop_
_atom_site_label
_atom_site_type_symbol
_atom_site_fract_x
_atom_site_fract_y
_atom_site_fract_z
_atom_site_U_iso_or_equiv
_atom_site_adp_type
_atom_site_occupancy
_atom_site_site_symmetry_order
_atom_site_calc_flag
_atom_site_refinement_flags_posn
_atom_site_refinement_flags_adp
_atom_site_refinement_flags_occupancy
_atom_site_disorder_assembly
_atom_site_disorder_group
C1 C 0.1997(2) 0.1477(4) 0.7225(3) 0.0176(6) Uani 1 1 d . . . . .
C3 C 0.2318(2) -0.1557(4) 0.8410(3) 0.0189(6) Uani 1 1 d . . . . .
N1 N 0.11605(19) -0.1325(4) 0.7972(2) 0.0203(5) Uani 1 1 d . . . . .
H1 H 0.058(2) -0.219(5) 0.810(3) 0.024 Uiso 1 1 d . U . . .
N2 N 0.09410(18) 0.0545(3) 0.7249(2) 0.0204(5) Uani 1 1 d . . . . .
N3 N 0.20633(19) 0.3560(4) 0.6490(2) 0.0224(5) Uani 1 1 d . . . . .
N4 N 0.2731(2) -0.3457(4) 0.9217(2) 0.0251(5) Uani 1 1 d . . . . .
O1 O 0.11465(17) 0.4387(3) 0.5932(2) 0.0330(5) Uani 1 1 d . . . . .
O2 O 0.30479(17) 0.4400(3) 0.6473(2) 0.0337(5) Uani 1 1 d . . . . .
O3 O 0.19906(19) -0.4917(3) 0.93913(19) 0.0344(5) Uani 1 1 d . . . . .
O4 O 0.37760(18) -0.3525(4) 0.9667(2) 0.0413(6) Uani 1 1 d . . . . .
C2 C 0.2921(2) 0.0257(4) 0.7952(3) 0.0195(6) Uani 0.759(4) 1 d . . P A 1
Cl1 Cl 0.43231(8) 0.08109(18) 0.82221(11) 0.0389(4) Uani 0.759(4) 1 d . . P A 1
C2' C 0.2921(2) 0.0257(4) 0.7952(3) 0.0195(6) Uani 0.241(4) 1 d . . P A 2
H2' H 0.3742 0.0589 0.8092 0.023 Uiso 0.241(4) 1 calc R U P A 2

loop_
_atom_site_aniso_label
_atom_site_aniso_U_11
_atom_site_aniso_U_22
_atom_site_aniso_U_33
_atom_site_aniso_U_23
_atom_site_aniso_U_13
_atom_site_aniso_U_12
C1 0.0198(13) 0.0168(13) 0.0165(13) -0.0016(10) 0.0036(10) -0.0008(10)
C3 0.0230(13) 0.0185(13) 0.0149(13) -0.0008(10) 0.0008(10) 0.0029(11)
N1 0.0189(11) 0.0202(11) 0.0221(12) 0.0009(9) 0.0035(9) -0.0010(9)
N2 0.0210(11) 0.0212(11) 0.0194(11) 0.0020(10) 0.0037(9) 0.0011(9)
N3 0.0278(12) 0.0209(12) 0.0198(12) -0.0013(9) 0.0076(10) -0.0012(10)
N4 0.0350(13) 0.0213(12) 0.0184(12) -0.0017(10) 0.0004(10) 0.0056(11)
O1 0.0328(11) 0.0320(11) 0.0344(12) 0.0124(9) 0.0046(9) 0.0108(9)
O2 0.0344(12) 0.0315(12) 0.0358(12) 0.0056(9) 0.0067(9) -0.0124(9)
O3 0.0525(14) 0.0244(10) 0.0270(11) 0.0065(9) 0.0080(10) -0.0019(10)
O4 0.0375(12) 0.0362(12) 0.0455(14) 0.0012(10) -0.0153(10) 0.0126(10)
C2 0.0203(14) 0.0205(13) 0.0174(13) -0.0040(11) 0.0015(10) 0.0004(10)
Cl1 0.0244(6) 0.0417(6) 0.0497(7) 0.0052(5) 0.0005(4) -0.0012(4)
C2' 0.0203(14) 0.0205(13) 0.0174(13) -0.0040(11) 0.0015(10) 0.0004(10)

loop_
_atom_type_symbol
_atom_type_description
_atom_type_scat_dispersion_real
_atom_type_scat_dispersion_imag
_atom_type_scat_source
C C 0.0033 0.0016 'International Tables Vol C Tables 4.2.6.8 and 6.1.1.4'
H H 0.0000 0.0000 'International Tables Vol C Tables 4.2.6.8 and 6.1.1.4'
N N 0.0061 0.0033 'International Tables Vol C Tables 4.2.6.8 and 6.1.1.4'
O O 0.0106 0.0060 'International Tables Vol C Tables 4.2.6.8 and 6.1.1.4'
Cl Cl 0.1484 0.1585 'International Tables Vol C Tables 4.2.6.8 and 6.1.1.4'

loop_
_geom_angle_atom_site_label_1
_geom_angle_atom_site_label_2
_geom_angle_atom_site_label_3
_geom_angle
_geom_angle_site_symmetry_1
_geom_angle_site_symmetry_3
N2 C1 C2' 113.9(2) . .
N2 C1 C2 113.9(2) . .
N2 C1 N3 117.9(2) . .
C2' C1 N3 128.2(2) . .
C2 C1 N3 128.2(2) . .
N1 C3 C2' 108.9(2) . .
N1 C3 C2 108.9(2) . .
N1 C3 N4 120.4(2) . .
C2' C3 N4 130.7(2) . .
C2 C3 N4 130.7(2) . .
N2 N1 C3 111.9(2) . .
N2 N1 H1 118.4(19) . .
C3 N1 H1 129.8(19) . .
N1 N2 C1 104.1(2) . .
O1 N3 O2 124.4(2) . .
O1 N3 C1 118.4(2) . .
O2 N3 C1 117.2(2) . .
O4 N4 O3 125.5(2) . .
O4 N4 C3 118.1(2) . .
O3 N4 C3 116.4(2) . .
C3 C2 C1 101.2(2) . .
C3 C2 Cl1 128.6(2) . .
C1 C2 Cl1 130.2(2) . .
C3 C2' C1 101.2(2) . .
C3 C2' H2' 129.4 . .
C1 C2' H2' 129.4 . .

loop_
_geom_bond_atom_site_label_1
_geom_bond_atom_site_label_2
_geom_bond_distance
_geom_bond_site_symmetry_2
C1 N2 1.327(3) .
C1 C2' 1.401(3) .
C1 C2 1.401(3) .
C1 N3 1.435(3) .
C3 N1 1.346(3) .
C3 C2' 1.379(4) .
C3 C2 1.379(4) .
C3 N4 1.424(3) .
N1 N2 1.324(3) .
N1 H1 0.86(3) .
N3 O1 1.224(3) .
N3 O2 1.230(3) .
N4 O4 1.221(3) .
N4 O3 1.235(3) .
C2 Cl1 1.623(3) .
C2' H2' 0.9500 .
